data_7037537
loop_
_publ_author_name
'Chandra, Brijesh'
'Sathish Kumar, B.'
'Mondal, Navendu'
'Samanta, Anunay'
'Panda, Pradeepta K.'

_publ_section_title
;
 Hexaethylsubporphyrins: \b-alkyl analogues in the subporphyrin family.
;
_journal_issue 46
_journal_name_full 'Dalton transactions (Cambridge, England : 2003)'
_journal_page_first 19966
_journal_page_last 19973
_journal_paper_doi 10.1039/c5dt03864b
_journal_volume 44
_journal_year 2015
_chemical_formula_moiety 'C34 H38 B N5 O5'
_chemical_formula_sum 'C34 H38 B N5 O5'
_chemical_formula_weight 607.50
_chemical_name_systematic
; 
 ? 
;
_space_group_IT_number 2
_symmetry_cell_setting triclinic
_symmetry_space_group_name_Hall '-P 1'
_symmetry_space_group_name_H-M 'P -1'
_atom_sites_solution_hydrogens geom
_atom_sites_solution_primary direct
_atom_sites_solution_secondary difmap
_audit_creation_method SHELXL-97
_audit_update_record
;
2015-10-14 deposited with the CCDC.
2015-10-19 downloaded from the CCDC.
;
_cell_angle_alpha 65.460(16)
_cell_angle_beta 81.857(15)
_cell_angle_gamma 82.675(15)
_cell_formula_units_Z 2
_cell_length_a 8.3990(15)
_cell_length_b 15.411(3)
_cell_length_c 15.432(3)
_cell_measurement_reflns_used 951
_cell_measurement_temperature 293(2)
_cell_measurement_theta_max 44.26
_cell_measurement_theta_min 3.161
_cell_volume 1793.5(6)
_computing_cell_refinement CrysAlisPro
_computing_data_collection CrysAlisPro
_computing_data_reduction CrysAlisPro
_computing_molecular_graphics 'Bruker SHELXTL'
_computing_publication_material 'Bruker SHELXTL'
_computing_structure_refinement 'SHELXL-97 (Sheldrick, 1997)'
_computing_structure_solution 'SHELXS-97 (Sheldrick, 1990)'
_diffrn_ambient_temperature 293(2)
_diffrn_measured_fraction_theta_full 0.994
_diffrn_measured_fraction_theta_max 0.994
_diffrn_measurement_device_type 'Xcalibur, Eos, Gemini'
_diffrn_measurement_method '\w scans'
_diffrn_radiation_monochromator graphite
_diffrn_radiation_source 'fine-focus sealed tube'
_diffrn_radiation_type CuK\a
_diffrn_radiation_wavelength 1.54178
_diffrn_reflns_av_R_equivalents 0.1750
_diffrn_reflns_av_unetI/netI 0.2248
_diffrn_reflns_limit_h_max 8
_diffrn_reflns_limit_h_min -10
_diffrn_reflns_limit_k_max 18
_diffrn_reflns_limit_k_min -18
_diffrn_reflns_limit_l_max 18
_diffrn_reflns_limit_l_min -18
_diffrn_reflns_number 27832
_diffrn_reflns_theta_full 70.06
_diffrn_reflns_theta_max 70.06
_diffrn_reflns_theta_min 3.16
_diffrn_standards_number 14406
_exptl_absorpt_coefficient_mu 0.614
_exptl_absorpt_correction_T_max 1.00000
_exptl_absorpt_correction_T_min 0.50397
_exptl_absorpt_correction_type multi-scan
_exptl_absorpt_process_details
;
CrysAlisPro, Agilent Technologies,
Version 1.171.37.35h (release 09-02-2015 CrysAlis171 .NET)
(compiled Feb  9 2015,16:26:32)
Empirical absorption correction using spherical harmonics,
 implemented in SCALE3 ABSPACK scaling algorithm.
;
_exptl_crystal_colour orange
_exptl_crystal_density_diffrn 1.125
_exptl_crystal_density_method 'not measured'
_exptl_crystal_description block
_exptl_crystal_F_000 644
_exptl_crystal_size_max 0.28
_exptl_crystal_size_mid 0.26
_exptl_crystal_size_min 0.22
_platon_squeeze_details
;
;
_refine_diff_density_max 0.287
_refine_diff_density_min -0.198
_refine_diff_density_rms 0.081
_refine_ls_extinction_method none
_refine_ls_goodness_of_fit_ref 0.750
_refine_ls_hydrogen_treatment mixed
_refine_ls_matrix_type full
_refine_ls_number_parameters 414
_refine_ls_number_reflns 6785
_refine_ls_number_restraints 18
_refine_ls_restrained_S_all 0.751
_refine_ls_R_factor_all 0.2917
_refine_ls_R_factor_gt 0.1220
_refine_ls_shift/su_max 0.001
_refine_ls_shift/su_mean 0.000
_refine_ls_structure_factor_coef Fsqd
_refine_ls_weighting_details 'calc w=1/[\s^2^(Fo^2^)+(0.1254P)^2^+0.0000P] where P=(Fo^2^+2Fc^2^)/3'
_refine_ls_weighting_scheme calc
_refine_ls_wR_factor_gt 0.3024
_refine_ls_wR_factor_ref 0.3918
_reflns_number_gt 1075
_reflns_number_total 6785
_reflns_threshold_expression >2sigma(I)
_cod_data_source_file c5dt03864b2.cif
_cod_data_source_block dnsubpmesofree
_cod_original_cell_volume 1793.5(5)
_cod_database_code 7037537

loop_
_symmetry_equiv_pos_as_xyz
'x, y, z'
'-x, -y, -z'

loop_
_atom_site_label
_atom_site_type_symbol
_atom_site_fract_x
_atom_site_fract_y
_atom_site_fract_z
_atom_site_U_iso_or_equiv
_atom_site_adp_type
_atom_site_occupancy
_atom_site_symmetry_multiplicity
_atom_site_calc_flag
_atom_site_refinement_flags
O1 O 0.1976(8) 0.5886(4) 0.0804(4) 0.102(2) Uani 1 1 d .
N3 N 0.4357(9) 0.6775(4) 0.0370(5) 0.095(2) Uani 1 1 d .
N1 N 0.4279(9) 0.5298(5) 0.1755(5) 0.096(2) Uani 1 1 d .
N2 N 0.2707(10) 0.6635(5) 0.1817(5) 0.101(3) Uani 1 1 d .
C5 C 0.6319(11) 0.5508(7) 0.0394(7) 0.103(3) Uani 1 1 d .
H5 H 0.7094 0.5252 0.0055 0.123 Uiso 1 1 calc R
C15 C 0.3183(12) 0.5303(6) 0.3226(6) 0.105(3) Uani 1 1 d .
H15 H 0.2929 0.4986 0.3882 0.126 Uiso 1 1 calc R
C29 C -0.0588(12) 0.6175(7) 0.1576(8) 0.104(3) Uani 1 1 d .
C1 C 0.4195(11) 0.4821(6) 0.2756(6) 0.088(3) Uani 1 1 d .
C30 C -0.0776(12) 0.7082(6) 0.0896(7) 0.103(3) Uani 1 1 d .
H30 H -0.0116 0.7280 0.0322 0.123 Uiso 1 1 calc R
C6 C 0.5715(12) 0.6437(6) -0.0013(6) 0.095(3) Uani 1 1 d .
C4 C 0.5735(12) 0.4945(6) 0.1346(7) 0.098(3) Uani 1 1 d .
C34 C -0.1538(13) 0.5897(7) 0.2443(8) 0.114(3) Uani 1 1 d .
H34 H -0.1403 0.5281 0.2912 0.137 Uiso 1 1 calc R
C33 C -0.2676(14) 0.6548(10) 0.2592(8) 0.117(4) Uani 1 1 d .
C9 C 0.4135(13) 0.7752(7) 0.0058(8) 0.113(3) Uani 1 1 d .
C32 C -0.2929(13) 0.7481(10) 0.1929(11) 0.139(4) Uani 1 1 d .
H32 H -0.3686 0.7925 0.2045 0.167 Uiso 1 1 calc R
C12 C 0.1889(13) 0.7796(7) 0.2354(8) 0.114(3) Uani 1 1 d .
C13 C 0.1965(13) 0.6958(7) 0.3112(7) 0.106(3) Uani 1 1 d .
C3 C 0.6361(13) 0.4124(6) 0.2183(7) 0.103(3) Uani 1 1 d .
C10 C 0.3125(12) 0.8178(7) 0.0546(8) 0.111(3) Uani 1 1 d .
H10 H 0.2825 0.8830 0.0271 0.133 Uiso 1 1 calc R
C31 C -0.1956(14) 0.7688(7) 0.1082(8) 0.110(3) Uani 1 1 d U
C14 C 0.2532(13) 0.6225(7) 0.2778(7) 0.106(3) Uani 1 1 d .
C28 C 0.0662(13) 0.5465(7) 0.1393(9) 0.129(4) Uani 1 1 d .
H28A H 0.1014 0.5002 0.1999 0.155 Uiso 1 1 calc R
H28B H 0.0177 0.5122 0.1106 0.155 Uiso 1 1 calc R
C8 C 0.5369(14) 0.8090(7) -0.0763(8) 0.117(4) Uani 1 1 d .
C2 C 0.5486(14) 0.4063(7) 0.2991(7) 0.111(3) Uani 1 1 d .
C7 C 0.6380(11) 0.7319(7) -0.0824(6) 0.094(3) Uani 1 1 d .
C11 C 0.2532(11) 0.7597(8) 0.1496(8) 0.105(3) Uani 1 1 d .
B1 B 0.3291(14) 0.6130(6) 0.1171(8) 0.090(3) Uani 1 1 d .
C18 C 0.7880(13) 0.3531(7) 0.2027(9) 0.131(4) Uani 1 1 d .
H18A H 0.8496 0.3910 0.1437 0.157 Uiso 1 1 calc R
H18B H 0.8542 0.3370 0.2548 0.157 Uiso 1 1 calc R
C21 C 0.7508(14) 0.7176(9) -0.2369(9) 0.151(5) Uani 1 1 d .
H21A H 0.6890 0.6634 -0.2190 0.226 Uiso 1 1 calc R
H21B H 0.8511 0.7085 -0.2717 0.226 Uiso 1 1 calc R
H21C H 0.6912 0.7744 -0.2766 0.226 Uiso 1 1 calc R
C19 C 0.7518(11) 0.2642(6) 0.1977(9) 0.130(4) Uani 1 1 d .
H19A H 0.6845 0.2284 0.2541 0.195 Uiso 1 1 calc R
H19B H 0.8506 0.2265 0.1938 0.195 Uiso 1 1 calc R
H19C H 0.6968 0.2798 0.1421 0.195 Uiso 1 1 calc R
C16 C 0.5712(17) 0.3383(9) 0.4016(9) 0.155(5) Uani 1 1 d .
H16A H 0.5537 0.3743 0.4413 0.186 Uiso 1 1 calc R
H16B H 0.6818 0.3107 0.4048 0.186 Uiso 1 1 calc R
C20 C 0.7843(11) 0.7279(7) -0.1472(7) 0.126(4) Uani 1 1 d .
H20A H 0.8568 0.6742 -0.1121 0.151 Uiso 1 1 calc R
H20B H 0.8390 0.7857 -0.1664 0.151 Uiso 1 1 calc R
C17 C 0.458(2) 0.2575(9) 0.4424(9) 0.195(7) Uani 1 1 d .
H17A H 0.3483 0.2841 0.4387 0.293 Uiso 1 1 calc R
H17B H 0.4756 0.2186 0.5080 0.293 Uiso 1 1 calc R
H17C H 0.4794 0.2188 0.4061 0.293 Uiso 1 1 calc R
C22 C 0.5578(14) 0.9122(6) -0.1422(8) 0.132(4) Uani 1 1 d .
H22A H 0.6674 0.9178 -0.1728 0.158 Uiso 1 1 calc R
H22B H 0.5423 0.9502 -0.1045 0.158 Uiso 1 1 calc R
C26 C 0.1600(14) 0.6815(8) 0.4146(8) 0.127(4) Uani 1 1 d .
H26A H 0.2307 0.6291 0.4534 0.152 Uiso 1 1 calc R
H26B H 0.1807 0.7388 0.4212 0.152 Uiso 1 1 calc R
C23 C 0.4397(15) 0.9533(7) -0.2202(9) 0.170(6) Uani 1 1 d .
H23A H 0.4814 0.9361 -0.2726 0.255 Uiso 1 1 calc R
H23B H 0.4272 1.0217 -0.2426 0.255 Uiso 1 1 calc R
H23C H 0.3368 0.9276 -0.1939 0.255 Uiso 1 1 calc R
C27 C -0.0107(16) 0.6600(12) 0.4493(9) 0.205(7) Uani 1 1 d .
H27A H -0.0808 0.7134 0.4133 0.308 Uiso 1 1 calc R
H27B H -0.0297 0.6486 0.5159 0.308 Uiso 1 1 calc R
H27C H -0.0320 0.6042 0.4413 0.308 Uiso 1 1 calc R
N4 N -0.2028(17) 0.8731(10) 0.0311(10) 0.165(5) Uani 1 1 d U
O2 O -0.3204(14) 0.9215(7) 0.0554(9) 0.221(5) Uani 1 1 d .
O3 O -0.1046(16) 0.8907(7) -0.0412(8) 0.217(5) Uani 1 1 d .
C25 C -0.0109(14) 0.9165(8) 0.2153(10) 0.164(5) Uani 1 1 d .
H25A H -0.0257 0.9397 0.1486 0.246 Uiso 1 1 calc R
H25B H -0.0393 0.9674 0.2365 0.246 Uiso 1 1 calc R
H25C H -0.0785 0.8650 0.2516 0.246 Uiso 1 1 calc R
C24 C 0.1585(12) 0.8820(7) 0.2294(8) 0.122(4) Uani 1 1 d .
H24A H 0.1847 0.8836 0.2880 0.146 Uiso 1 1 calc R
H24B H 0.2278 0.9237 0.1766 0.146 Uiso 1 1 calc R
O5 O -0.4554(12) 0.7020(10) 0.3604(9) 0.231(5) Uani 1 1 d .
O4 O -0.3319(13) 0.5470(8) 0.4157(7) 0.189(4) Uani 1 1 d .
N5 N -0.3670(15) 0.6251(10) 0.3607(9) 0.148(4) Uani 1 1 d U

loop_
_atom_site_aniso_label
_atom_site_aniso_U_11
_atom_site_aniso_U_22
_atom_site_aniso_U_33
_atom_site_aniso_U_23
_atom_site_aniso_U_13
_atom_site_aniso_U_12
O1 0.103(5) 0.109(4) 0.099(4) -0.049(4) 0.007(4) -0.015(4)
N3 0.109(6) 0.067(4) 0.101(5) -0.024(4) -0.020(4) 0.003(4)
N1 0.103(6) 0.101(5) 0.103(6) -0.060(4) 0.007(5) -0.022(4)
N2 0.125(7) 0.076(4) 0.106(6) -0.045(4) -0.007(5) 0.002(4)
C5 0.086(7) 0.113(7) 0.118(7) -0.059(6) 0.011(6) -0.017(6)
C15 0.140(9) 0.087(6) 0.083(6) -0.032(5) -0.001(6) -0.015(6)
C29 0.103(8) 0.092(6) 0.122(8) -0.054(6) 0.003(6) -0.004(5)
C1 0.115(7) 0.079(5) 0.086(6) -0.046(4) -0.017(5) -0.011(5)
C30 0.120(8) 0.084(6) 0.112(7) -0.044(5) -0.018(6) -0.015(5)
C6 0.099(7) 0.093(6) 0.089(6) -0.038(5) -0.012(5) 0.014(5)
C4 0.112(8) 0.074(5) 0.122(8) -0.048(5) -0.024(6) -0.014(5)
C34 0.108(8) 0.107(7) 0.142(10) -0.064(7) -0.032(7) 0.005(6)
C33 0.108(8) 0.159(10) 0.109(8) -0.078(8) 0.020(7) -0.048(8)
C9 0.099(8) 0.088(6) 0.134(9) -0.023(6) -0.027(7) -0.002(6)
C32 0.075(7) 0.173(12) 0.199(14) -0.108(11) -0.003(8) -0.014(8)
C12 0.120(8) 0.091(6) 0.141(9) -0.053(6) -0.024(7) -0.003(6)
C13 0.133(9) 0.113(7) 0.092(6) -0.055(6) -0.011(6) -0.027(6)
C3 0.118(8) 0.074(5) 0.109(7) -0.026(5) -0.021(6) -0.006(5)
C10 0.118(8) 0.091(6) 0.146(9) -0.074(7) -0.010(7) 0.001(6)
C31 0.112(6) 0.095(5) 0.117(5) -0.035(4) -0.032(4) 0.002(4)
C14 0.132(9) 0.092(6) 0.092(6) -0.036(5) -0.013(6) 0.001(6)
C28 0.135(10) 0.084(6) 0.166(10) -0.044(6) -0.029(8) -0.009(6)
C8 0.122(9) 0.078(6) 0.150(10) -0.039(6) -0.028(7) -0.015(6)
C2 0.132(9) 0.104(7) 0.098(7) -0.043(6) -0.018(7) 0.002(6)
C7 0.082(6) 0.127(7) 0.077(5) -0.040(5) -0.025(5) -0.014(5)
C11 0.080(7) 0.138(9) 0.132(9) -0.087(7) -0.007(6) -0.016(6)
B1 0.103(8) 0.043(4) 0.116(8) -0.026(4) -0.024(7) 0.011(5)
C18 0.111(8) 0.104(7) 0.188(11) -0.071(7) -0.016(8) 0.004(6)
C21 0.161(11) 0.177(11) 0.155(10) -0.115(10) -0.019(8) 0.022(9)
C19 0.097(7) 0.090(6) 0.209(12) -0.071(7) 0.003(7) -0.006(5)
C16 0.213(14) 0.134(10) 0.124(9) -0.057(8) -0.071(9) 0.040(10)
C20 0.097(8) 0.118(7) 0.127(8) -0.032(6) 0.041(7) -0.007(6)
C17 0.29(2) 0.118(10) 0.136(11) -0.021(8) -0.025(12) 0.023(11)
C22 0.167(11) 0.063(5) 0.143(9) -0.033(5) 0.025(8) -0.011(6)
C26 0.125(10) 0.127(8) 0.142(10) -0.063(7) -0.028(8) -0.010(7)
C23 0.197(13) 0.105(8) 0.160(11) 0.012(7) -0.062(10) -0.024(8)
C27 0.123(11) 0.36(2) 0.165(13) -0.147(15) 0.025(9) -0.045(13)
N4 0.159(7) 0.164(7) 0.171(7) -0.062(5) -0.039(5) -0.010(5)
O2 0.214(11) 0.146(8) 0.345(15) -0.138(9) -0.098(10) 0.055(7)
O3 0.287(13) 0.125(7) 0.189(10) -0.019(7) -0.014(10) -0.007(8)
C25 0.137(10) 0.122(9) 0.270(17) -0.122(10) -0.024(10) 0.017(8)
C24 0.100(8) 0.130(8) 0.152(10) -0.076(7) -0.026(7) 0.017(7)
O5 0.159(9) 0.307(15) 0.260(13) -0.160(12) -0.011(8) 0.017(9)
O4 0.221(10) 0.190(10) 0.151(8) -0.048(7) -0.012(7) -0.081(9)
N5 0.141(6) 0.160(6) 0.149(6) -0.069(5) -0.012(5) -0.015(5)

loop_
_atom_type_symbol
_atom_type_description
_atom_type_scat_dispersion_real
_atom_type_scat_dispersion_imag
_atom_type_scat_source
C C 0.0181 0.0091 'International Tables Vol C Tables 4.2.6.8 and 6.1.1.4'
H H 0.0000 0.0000 'International Tables Vol C Tables 4.2.6.8 and 6.1.1.4'
B B 0.0090 0.0039 'International Tables Vol C Tables 4.2.6.8 and 6.1.1.4'
N N 0.0311 0.0180 'International Tables Vol C Tables 4.2.6.8 and 6.1.1.4'
O O 0.0492 0.0322 'International Tables Vol C Tables 4.2.6.8 and 6.1.1.4'

loop_
_geom_angle_atom_site_label_1
_geom_angle_atom_site_label_2
_geom_angle_atom_site_label_3
_geom_angle
C28 O1 B1 121.6(8)
C6 N3 C9 115.8(9)
C6 N3 B1 122.0(7)
C9 N3 B1 121.8(8)
C1 N1 C4 108.8(8)
C1 N1 B1 128.9(8)
C4 N1 B1 121.5(8)
C14 N2 C11 110.8(8)
C14 N2 B1 125.8(8)
C11 N2 B1 122.7(8)
C6 C5 C4 118.3(8)
C6 C5 H5 120.9
C4 C5 H5 120.9
C14 C15 C1 123.8(9)
C14 C15 H15 118.1
C1 C15 H15 118.1
C30 C29 C34 120.6(10)
C30 C29 C28 120.1(10)
C34 C29 C28 119.4(9)
C15 C1 N1 113.3(8)
C15 C1 C2 137.1(9)
N1 C1 C2 107.8(8)
C29 C30 C31 117.9(10)
C29 C30 H30 121.0
C31 C30 H30 121.0
N3 C6 C5 122.2(9)
N3 C6 C7 104.5(7)
C5 C6 C7 132.7(9)
C5 C4 N1 118.1(8)
C5 C4 C3 137.1(10)
N1 C4 C3 103.4(9)
C33 C34 C29 118.5(10)
C33 C34 H34 120.7
C29 C34 H34 120.7
C34 C33 C32 123.7(11)
C34 C33 N5 118.3(12)
C32 C33 N5 117.9(12)
C10 C9 N3 122.1(10)
C10 C9 C8 134.3(10)
N3 C9 C8 103.0(9)
C33 C32 C31 113.8(11)
C33 C32 H32 123.1
C31 C32 H32 123.1
C13 C12 C11 106.7(9)
C13 C12 C24 130.6(11)
C11 C12 C24 121.5(10)
C12 C13 C14 108.3(9)
C12 C13 C26 125.9(10)
C14 C13 C26 125.7(9)
C2 C3 C4 111.0(9)
C2 C3 C18 129.8(10)
C4 C3 C18 119.1(10)
C9 C10 C11 117.7(10)
C9 C10 H10 121.1
C11 C10 H10 121.1
C30 C31 C32 125.3(11)
C30 C31 N4 115.4(11)
C32 C31 N4 118.7(12)
N2 C14 C15 118.1(9)
N2 C14 C13 107.8(8)
C15 C14 C13 132.6(9)
O1 C28 C29 112.8(8)
O1 C28 H28A 109.0
C29 C28 H28A 109.0
O1 C28 H28B 109.0
C29 C28 H28B 109.0
H28A C28 H28B 107.8
C7 C8 C9 110.5(9)
C7 C8 C22 124.2(10)
C9 C8 C22 125.3(9)
C3 C2 C1 108.3(9)
C3 C2 C16 129.9(11)
C1 C2 C16 121.8(9)
C8 C7 C20 131.7(10)
C8 C7 C6 105.1(8)
C20 C7 C6 123.1(9)
N2 C11 C10 120.2(9)
N2 C11 C12 105.3(10)
C10 C11 C12 133.8(10)
N1 B1 O1 113.5(7)
N1 B1 N3 108.5(8)
O1 B1 N3 110.6(8)
N1 B1 N2 104.0(8)
O1 B1 N2 113.0(8)
N3 B1 N2 106.8(7)
C19 C18 C3 112.4(9)
C19 C18 H18A 109.1
C3 C18 H18A 109.1
C19 C18 H18B 109.1
C3 C18 H18B 109.1
H18A C18 H18B 107.8
C20 C21 H21A 109.5
C20 C21 H21B 109.5
H21A C21 H21B 109.5
C20 C21 H21C 109.5
H21A C21 H21C 109.5
H21B C21 H21C 109.5
C18 C19 H19A 109.5
C18 C19 H19B 109.5
H19A C19 H19B 109.5
C18 C19 H19C 109.5
H19A C19 H19C 109.5
H19B C19 H19C 109.5
C2 C16 C17 113.7(11)
C2 C16 H16A 108.8
C17 C16 H16A 108.8
C2 C16 H16B 108.8
C17 C16 H16B 108.8
H16A C16 H16B 107.7
C7 C20 C21 114.2(9)
C7 C20 H20A 108.7
C21 C20 H20A 108.7
C7 C20 H20B 108.7
C21 C20 H20B 108.7
H20A C20 H20B 107.6
C16 C17 H17A 109.5
C16 C17 H17B 109.5
H17A C17 H17B 109.5
C16 C17 H17C 109.5
H17A C17 H17C 109.5
H17B C17 H17C 109.5
C8 C22 C23 113.3(10)
C8 C22 H22A 108.9
C23 C22 H22A 108.9
C8 C22 H22B 108.9
C23 C22 H22B 108.9
H22A C22 H22B 107.7
C27 C26 C13 111.1(10)
C27 C26 H26A 109.4
C13 C26 H26A 109.4
C27 C26 H26B 109.4
C13 C26 H26B 109.4
H26A C26 H26B 108.0
C22 C23 H23A 109.5
C22 C23 H23B 109.5
H23A C23 H23B 109.5
C22 C23 H23C 109.5
H23A C23 H23C 109.5
H23B C23 H23C 109.5
C26 C27 H27A 109.5
C26 C27 H27B 109.5
H27A C27 H27B 109.5
C26 C27 H27C 109.5
H27A C27 H27C 109.5
H27B C27 H27C 109.5
O3 N4 O2 133.7(15)
O3 N4 C31 116.9(13)
O2 N4 C31 109.2(13)
C24 C25 H25A 109.5
C24 C25 H25B 109.5
H25A C25 H25B 109.5
C24 C25 H25C 109.5
H25A C25 H25C 109.5
H25B C25 H25C 109.5
C25 C24 C12 110.3(9)
C25 C24 H24A 109.6
C12 C24 H24A 109.6
C25 C24 H24B 109.6
C12 C24 H24B 109.6
H24A C24 H24B 108.1
O4 N5 O5 138.6(15)
O4 N5 C33 114.3(13)
O5 N5 C33 106.6(12)

loop_
_geom_bond_atom_site_label_1
_geom_bond_atom_site_label_2
_geom_bond_distance
O1 C28 1.369(11)
O1 B1 1.464(12)
N3 C6 1.355(10)
N3 C9 1.373(10)
N3 B1 1.487(12)
N1 C1 1.404(10)
N1 C4 1.444(11)
N1 B1 1.458(11)
N2 C14 1.343(11)
N2 C11 1.350(11)
N2 B1 1.501(11)
C5 C6 1.364(11)
C5 C4 1.413(12)
C5 H5 0.9300
C15 C14 1.374(11)
C15 C1 1.383(10)
C15 H15 0.9300
C29 C30 1.361(12)
C29 C34 1.384(13)
C29 C28 1.503(12)
C1 C2 1.452(12)
C30 C31 1.358(12)
C30 H30 0.9300
C6 C7 1.520(12)
C4 C3 1.487(12)
C34 C33 1.363(13)
C34 H34 0.9300
C33 C32 1.386(15)
C33 N5 1.578(14)
C9 C10 1.343(12)
C9 C8 1.472(14)
C32 C31 1.377(14)
C32 H32 0.9300
C12 C13 1.336(12)
C12 C11 1.493(13)
C12 C24 1.533(12)
C13 C14 1.431(12)
C13 C26 1.507(13)
C3 C2 1.328(12)
C3 C18 1.523(12)
C10 C11 1.420(13)
C10 H10 0.9300
C31 N4 1.552(14)
C28 H28A 0.9700
C28 H28B 0.9700
C8 C7 1.398(12)
C8 C22 1.507(11)
C2 C16 1.515(13)
C7 C20 1.483(11)
C18 C19 1.475(11)
C18 H18A 0.9700
C18 H18B 0.9700
C21 C20 1.524(13)
C21 H21A 0.9600
C21 H21B 0.9600
C21 H21C 0.9600
C19 H19A 0.9600
C19 H19B 0.9600
C19 H19C 0.9600
C16 C17 1.526(17)
C16 H16A 0.9700
C16 H16B 0.9700
C20 H20A 0.9700
C20 H20B 0.9700
C17 H17A 0.9600
C17 H17B 0.9600
C17 H17C 0.9600
C22 C23 1.543(14)
C22 H22A 0.9700
C22 H22B 0.9700
C26 C27 1.487(13)
C26 H26A 0.9700
C26 H26B 0.9700
C23 H23A 0.9600
C23 H23B 0.9600
C23 H23C 0.9600
C27 H27A 0.9600
C27 H27B 0.9600
C27 H27C 0.9600
N4 O3 1.243(14)
N4 O2 1.269(14)
C25 C24 1.468(12)
C25 H25A 0.9600
C25 H25B 0.9600
C25 H25C 0.9600
C24 H24A 0.9700
C24 H24B 0.9700
O5 N5 1.314(13)
O4 N5 1.178(13)

loop_
_platon_squeeze_void_nr
_platon_squeeze_void_average_x
_platon_squeeze_void_average_y
_platon_squeeze_void_average_z
_platon_squeeze_void_volume
_platon_squeeze_void_count_electrons
1 -0.023 0.000 0.500 287.0 82.4
